data_2311165
loop_
_publ_author_name
'Manjunath, B. C.'
'Vinay Kumar, K. S.'
'Madan Kumar, S.'
'Sadashiva, M. P.'
'Lokanath, N. K.'

_publ_section_title
;
 5-[(4-Benzyl-1H-1,2,3-triazol-1-yl)meth-yl]-5H-dibenzo[b,f]azepine.
;
_journal_coeditor_code HB7099
_journal_issue 'Pt 8'
_journal_name_full 'Acta crystallographica. Section E, Structure reports online'
_journal_page_first o1233
_journal_paper_doi 10.1107/S1600536813018412
_journal_volume 69
_journal_year 2013
_chemical_formula_iupac 'C24 H20 N4'
_chemical_formula_moiety 'C24 H20 N4'
_chemical_formula_sum 'C24 H20 N4'
_chemical_formula_weight 364.44
_chemical_name_systematic 5-[(4-Benzyl-1<i>H</i>-1,2,3-triazol-1-yl)methyl]-5<i>H</i>-dibenzo[<i>b</i>,<i>f</i>]azepine
_space_group_IT_number 14
_space_group_name_Hall '-P 2ybc'
_space_group_name_H-M_alt 'P 1 21/c 1'
_symmetry_cell_setting monoclinic
_symmetry_space_group_name_Hall '-P 2ybc'
_symmetry_space_group_name_H-M 'P 1 21/c 1'
_atom_sites_solution_hydrogens geom
_atom_sites_solution_primary direct
_atom_sites_solution_secondary difmap
_cell_angle_alpha 90
_cell_angle_beta 107.172(3)
_cell_angle_gamma 90
_cell_formula_units_Z 4
_cell_length_a 9.4394(10)
_cell_length_b 22.206(3)
_cell_length_c 9.4330(9)
_cell_measurement_reflns_used 3711
_cell_measurement_temperature 300
_cell_measurement_theta_max 26.0
_cell_measurement_theta_min 1.8
_cell_volume 1889.1(4)
_computing_cell_refinement 'SAINT (Bruker, 2005)'
_computing_data_collection 'APEX2 (Bruker, 2005)'
_computing_data_reduction 'SAINT (Bruker, 2005)'
_computing_molecular_graphics 'Mercury (Macrae <i>et al.</i>, 2006)'
_computing_publication_material 'Mercury (Macrae <i>et al.</i>, 2006)'
_computing_structure_refinement 'SHELXL97 (Sheldrick, 2008)'
_computing_structure_solution 'SHELXS97 (Sheldrick, 2008)'
_diffrn_ambient_temperature 300(2)
_diffrn_measured_fraction_theta_full 0.999
_diffrn_measured_fraction_theta_max 0.999
_diffrn_measurement_device_type 'Bruker APEXII CCD'
_diffrn_measurement_method '\f and \w scans'
_diffrn_radiation_source graphite
_diffrn_radiation_type MoK\a
_diffrn_radiation_wavelength 0.71073
_diffrn_reflns_av_R_equivalents 0.0449
_diffrn_reflns_av_sigmaI/netI 0.0266
_diffrn_reflns_limit_h_max 11
_diffrn_reflns_limit_h_min -11
_diffrn_reflns_limit_k_max 26
_diffrn_reflns_limit_k_min -27
_diffrn_reflns_limit_l_max 11
_diffrn_reflns_limit_l_min -11
_diffrn_reflns_number 22703
_diffrn_reflns_reduction_process
;
;
_diffrn_reflns_theta_full 26.00
_diffrn_reflns_theta_max 26.00
_diffrn_reflns_theta_min 1.83
_diffrn_standards_number 0
_exptl_absorpt_coefficient_mu 0.078
_exptl_absorpt_correction_type none
_exptl_crystal_colour red
_exptl_crystal_density_diffrn 1.281
_exptl_crystal_density_method 'Not Measured'
_exptl_crystal_description block
_exptl_crystal_F_000 768
_exptl_crystal_size_max 0.260
_exptl_crystal_size_mid 0.230
_exptl_crystal_size_min 0.200
_refine_diff_density_max 0.162
_refine_diff_density_min -0.229
_refine_ls_extinction_method none
_refine_ls_goodness_of_fit_ref 1.005
_refine_ls_hydrogen_treatment constr
_refine_ls_matrix_type full
_refine_ls_number_parameters 253
_refine_ls_number_reflns 3711
_refine_ls_number_restraints 0
_refine_ls_restrained_S_all 1.005
_refine_ls_R_factor_all 0.0579
_refine_ls_R_factor_gt 0.0451
_refine_ls_shift/su_max 0.000
_refine_ls_shift/su_mean 0.000
_refine_ls_structure_factor_coef Fsqd
_refine_ls_weighting_details 'calc w=1/[\s^2^(Fo^2^)+(0.0634P)^2^+0.4450P] where P=(Fo^2^+2Fc^2^)/3'
_refine_ls_weighting_scheme calc
_refine_ls_wR_factor_gt 0.1167
_refine_ls_wR_factor_ref 0.1235
_reflns_number_gt 2982
_reflns_number_total 3711
_reflns_threshold_expression I>2\s(I)
_cod_data_source_file hb7099sup1.cif
_cod_data_source_block I
_cod_original_sg_symbol_H-M 'P 21/c'
_cod_database_code 2311165

loop_
_symmetry_equiv_pos_site_id
_symmetry_equiv_pos_as_xyz
1 x,y,z
2 -x,1/2+y,1/2-z
3 -x,-y,-z
4 x,1/2-y,1/2+z

loop_
_atom_site_aniso_label
_atom_site_aniso_U_11
_atom_site_aniso_U_22
_atom_site_aniso_U_33
_atom_site_aniso_U_12
_atom_site_aniso_U_13
_atom_site_aniso_U_23
N1 0.0535(8) 0.0486(7) 0.0494(8) -0.0117(6) 0.0243(7) -0.0132(6)
N2 0.0721(11) 0.0676(10) 0.0667(10) -0.0319(8) 0.0284(9) -0.0278(8)
N3 0.0584(9) 0.0904(12) 0.0560(9) -0.0262(9) 0.0148(8) -0.0203(9)
N4 0.0388(6) 0.0403(6) 0.0274(6) -0.0056(5) 0.0084(5) -0.0010(5)
C1 0.0747(12) 0.0467(9) 0.0548(10) 0.0002(8) 0.0122(9) -0.0074(8)
C2 0.0605(10) 0.0334(7) 0.0510(9) 0.0017(7) 0.0203(8) -0.0009(6)
C3 0.0587(10) 0.0483(9) 0.0551(10) -0.0030(7) 0.0190(8) -0.0087(7)
C4 0.0681(12) 0.0592(10) 0.0615(11) 0.0058(9) 0.0305(10) -0.0041(8)
C5 0.0601(12) 0.0564(11) 0.0906(15) 0.0077(9) 0.0329(11) 0.0111(10)
C6 0.0547(11) 0.0542(10) 0.0881(15) -0.0045(8) 0.0056(10) 0.0011(10)
C7 0.0755(12) 0.0450(9) 0.0562(10) 0.0010(8) 0.0319(9) -0.0008(7)
C8 0.0511(9) 0.0718(11) 0.0393(8) -0.0110(8) 0.0085(7) -0.0070(8)
C9 0.0454(8) 0.0498(8) 0.0310(7) -0.0091(6) 0.0164(6) -0.0051(6)
C10 0.0476(8) 0.0450(8) 0.0285(7) -0.0077(6) 0.0092(6) -0.0005(6)
C11 0.0412(7) 0.0350(7) 0.0309(7) -0.0060(5) 0.0108(6) -0.0053(5)
C12 0.0506(8) 0.0365(7) 0.0350(7) -0.0059(6) 0.0139(7) -0.0016(6)
C13 0.0663(11) 0.0538(9) 0.0420(9) -0.0098(8) 0.0222(8) 0.0044(7)
C14 0.0581(11) 0.0758(12) 0.0545(10) -0.0136(9) 0.0297(9) -0.0049(9)
C15 0.0427(9) 0.0717(11) 0.0528(10) -0.0017(8) 0.0159(8) -0.0090(8)
C16 0.0449(8) 0.0506(8) 0.0368(8) -0.0016(7) 0.0101(7) -0.0024(6)
C17 0.0645(10) 0.0375(8) 0.0393(8) 0.0062(7) 0.0123(7) 0.0068(6)
C18 0.0516(9) 0.0478(8) 0.0419(8) 0.0150(7) 0.0079(7) 0.0031(6)
C19 0.0362(7) 0.0493(8) 0.0352(7) 0.0042(6) 0.0106(6) -0.0033(6)
C20 0.0364(7) 0.0410(7) 0.0293(7) -0.0022(6) 0.0109(6) -0.0046(5)
C21 0.0367(8) 0.0746(11) 0.0409(8) 0.0023(7) 0.0041(7) -0.0035(8)
C22 0.0477(9) 0.0767(12) 0.0487(10) -0.0226(8) 0.0118(8) -0.0122(8)
C23 0.0641(11) 0.0534(9) 0.0448(9) -0.0206(8) 0.0145(8) -0.0045(7)
C24 0.0500(9) 0.0468(8) 0.0351(8) -0.0079(7) 0.0090(7) 0.0003(6)

loop_
_atom_site_type_symbol
_atom_site_label
_atom_site_fract_x
_atom_site_fract_y
_atom_site_fract_z
_atom_site_U_iso_or_equiv
_atom_site_thermal_displace_type
_atom_site_calc_flag
_atom_site_refinement_flags
_atom_site_occupancy
N N1 0.48315(15) 0.41800(6) 0.71285(15) 0.0485(4) Uani . . 1.000
N N2 0.59240(19) 0.44728(7) 0.81571(19) 0.0671(6) Uani . . 1.000
N N3 0.68625(18) 0.40672(9) 0.89031(18) 0.0687(6) Uani . . 1.000
N N4 0.35717(13) 0.32303(5) 0.47460(12) 0.0358(3) Uani . . 1.000
C C1 0.0910(2) 0.43114(8) 0.5802(2) 0.0602(6) Uani . . 1.000
C C2 0.22436(19) 0.45366(6) 0.66850(18) 0.0475(5) Uani . . 1.000
C C3 0.2290(2) 0.48013(7) 0.8030(2) 0.0536(6) Uani . . 1.000
C C4 0.1028(2) 0.48466(8) 0.8465(2) 0.0605(6) Uani . . 1.000
C C5 -0.0294(2) 0.46273(8) 0.7577(3) 0.0667(7) Uani . . 1.000
C C6 -0.0358(2) 0.43573(8) 0.6250(3) 0.0690(7) Uani . . 1.000
C C7 0.3606(2) 0.45281(7) 0.6163(2) 0.0562(6) Uani . . 1.000
C C8 0.63739(19) 0.35255(9) 0.83410(18) 0.0551(5) Uani . . 1.000
C C9 0.50799(17) 0.35803(7) 0.72201(15) 0.0410(4) Uani . . 1.000
C C10 0.40884(17) 0.31033(7) 0.63385(15) 0.0408(4) Uani . . 1.000
C C11 0.46560(15) 0.33324(6) 0.39878(15) 0.0357(4) Uani . . 1.000
C C12 0.42678(17) 0.37101(6) 0.27384(16) 0.0404(4) Uani . . 1.000
C C13 0.5336(2) 0.38298(7) 0.20193(19) 0.0527(6) Uani . . 1.000
C C14 0.6730(2) 0.35838(9) 0.2500(2) 0.0600(6) Uani . . 1.000
C C15 0.71005(19) 0.32105(8) 0.3721(2) 0.0553(6) Uani . . 1.000
C C16 0.60713(17) 0.30859(7) 0.44645(17) 0.0445(5) Uani . . 1.000
C C17 0.27898(19) 0.39760(7) 0.21582(17) 0.0478(5) Uani . . 1.000
C C18 0.15052(19) 0.37247(7) 0.21404(18) 0.0484(5) Uani . . 1.000
C C19 0.13042(16) 0.31254(7) 0.26945(16) 0.0402(4) Uani . . 1.000
C C20 0.23460(15) 0.28684(6) 0.39198(14) 0.0353(4) Uani . . 1.000
C C21 0.00604(17) 0.27797(8) 0.19635(18) 0.0523(5) Uani . . 1.000
C C22 -0.01154(19) 0.21998(9) 0.2393(2) 0.0582(6) Uani . . 1.000
C C23 0.0936(2) 0.19481(8) 0.35653(19) 0.0544(6) Uani . . 1.000
C C24 0.21656(18) 0.22797(7) 0.43327(17) 0.0447(5) Uani . . 1.000
H H1 0.08630 0.41280 0.49030 0.0720 Uiso calc R 1.000
H H3 0.31830 0.49490 0.86420 0.0640 Uiso calc R 1.000
H H4 0.10710 0.50270 0.93670 0.0730 Uiso calc R 1.000
H H5 -0.11480 0.46610 0.78720 0.0800 Uiso calc R 1.000
H H6 -0.12530 0.42050 0.56520 0.0830 Uiso calc R 1.000
H H7A 0.33470 0.43590 0.51710 0.0670 Uiso calc R 1.000
H H7B 0.39350 0.49390 0.61070 0.0670 Uiso calc R 1.000
H H8 0.68500 0.31630 0.86690 0.0660 Uiso calc R 1.000
H H10A 0.46180 0.27230 0.64940 0.0490 Uiso calc R 1.000
H H10B 0.32350 0.30600 0.67030 0.0490 Uiso calc R 1.000
H H13 0.50970 0.40820 0.11960 0.0630 Uiso calc R 1.000
H H14 0.74230 0.36690 0.20030 0.0720 Uiso calc R 1.000
H H15 0.80430 0.30420 0.40460 0.0660 Uiso calc R 1.000
H H16 0.63290 0.28350 0.52900 0.0530 Uiso calc R 1.000
H H17 0.27440 0.43610 0.17600 0.0570 Uiso calc R 1.000
H H18 0.06540 0.39520 0.17370 0.0580 Uiso calc R 1.000
H H21 -0.06640 0.29470 0.11680 0.0630 Uiso calc R 1.000
H H22 -0.09480 0.19790 0.18860 0.0700 Uiso calc R 1.000
H H23 0.08250 0.15540 0.38470 0.0650 Uiso calc R 1.000
H H24 0.28760 0.21070 0.51300 0.0540 Uiso calc R 1.000

loop_
_atom_type_symbol
_atom_type_description
_atom_type_scat_dispersion_real
_atom_type_scat_dispersion_imag
_atom_type_scat_source
N N 0.0061 0.0033 'International Tables Vol C Tables 4.2.6.8 and 6.1.1.4'
H H 0.0000 0.0000 'International Tables Vol C Tables 4.2.6.8 and 6.1.1.4'
C C 0.0033 0.0016 'International Tables Vol C Tables 4.2.6.8 and 6.1.1.4'

loop_
_geom_angle_atom_site_label_1
_geom_angle_atom_site_label_2
_geom_angle_atom_site_label_3
_geom_angle
_geom_angle_publ_flag
N2 N1 C7 119.12(13) no
N2 N1 C9 110.26(13) no
C7 N1 C9 130.61(14) no
N1 N2 N3 107.76(15) no
N2 N3 C8 107.75(16) no
C10 N4 C11 118.25(12) no
C10 N4 C20 114.87(11) no
C11 N4 C20 113.50(11) no
C2 C1 C6 120.31(18) no
C1 C2 C3 118.80(17) no
C1 C2 C7 120.80(15) no
C3 C2 C7 120.31(16) no
C2 C3 C4 120.55(17) no
C3 C4 C5 120.32(18) no
C4 C5 C6 119.96(19) no
C1 C6 C5 120.0(2) no
N1 C7 C2 113.40(14) no
N3 C8 C9 110.56(17) no
N1 C9 C8 103.67(14) no
N1 C9 C10 126.54(14) no
C8 C9 C10 129.70(15) no
N4 C10 C9 113.52(12) no
N4 C11 C12 117.83(13) no
N4 C11 C16 122.52(12) no
C12 C11 C16 119.64(14) no
C11 C12 C13 118.32(15) no
C11 C12 C17 122.57(14) no
C13 C12 C17 119.11(14) no
C12 C13 C14 121.53(16) no
C13 C14 C15 119.85(18) no
C14 C15 C16 120.07(17) no
C11 C16 C15 120.59(15) no
C12 C17 C18 126.86(14) no
C17 C18 C19 126.24(16) no
C18 C19 C20 122.19(14) no
C18 C19 C21 120.05(14) no
C20 C19 C21 117.73(14) no
N4 C20 C19 118.53(12) no
N4 C20 C24 121.38(12) no
C19 C20 C24 120.08(14) no
C19 C21 C22 121.63(16) no
C21 C22 C23 119.93(17) no
C22 C23 C24 120.09(17) no
C20 C24 C23 120.48(15) no
C2 C1 H1 120.00 no
C6 C1 H1 120.00 no
C2 C3 H3 120.00 no
C4 C3 H3 120.00 no
C3 C4 H4 120.00 no
C5 C4 H4 120.00 no
C4 C5 H5 120.00 no
C6 C5 H5 120.00 no
C1 C6 H6 120.00 no
C5 C6 H6 120.00 no
N1 C7 H7A 109.00 no
N1 C7 H7B 109.00 no
C2 C7 H7A 109.00 no
C2 C7 H7B 109.00 no
H7A C7 H7B 108.00 no
N3 C8 H8 125.00 no
C9 C8 H8 125.00 no
N4 C10 H10A 109.00 no
N4 C10 H10B 109.00 no
C9 C10 H10A 109.00 no
C9 C10 H10B 109.00 no
H10A C10 H10B 108.00 no
C12 C13 H13 119.00 no
C14 C13 H13 119.00 no
C13 C14 H14 120.00 no
C15 C14 H14 120.00 no
C14 C15 H15 120.00 no
C16 C15 H15 120.00 no
C11 C16 H16 120.00 no
C15 C16 H16 120.00 no
C12 C17 H17 117.00 no
C18 C17 H17 117.00 no
C17 C18 H18 117.00 no
C19 C18 H18 117.00 no
C19 C21 H21 119.00 no
C22 C21 H21 119.00 no
C21 C22 H22 120.00 no
C23 C22 H22 120.00 no
C22 C23 H23 120.00 no
C24 C23 H23 120.00 no
C20 C24 H24 120.00 no
C23 C24 H24 120.00 no

loop_
_geom_bond_atom_site_label_1
_geom_bond_atom_site_label_2
_geom_bond_distance
_geom_bond_publ_flag
N1 N2 1.355(2) no
N1 C7 1.464(2) no
N1 C9 1.351(2) no
N2 N3 1.313(3) no
N3 C8 1.340(3) no
N4 C10 1.4634(17) no
N4 C11 1.4293(19) no
N4 C20 1.4351(18) no
C1 C2 1.382(3) no
C1 C6 1.386(3) no
C2 C3 1.387(2) no
C2 C7 1.507(3) no
C3 C4 1.373(3) no
C4 C5 1.371(3) no
C5 C6 1.373(4) no
C8 C9 1.365(2) no
C9 C10 1.493(2) no
C11 C12 1.404(2) no
C11 C16 1.390(2) no
C12 C13 1.397(2) no
C12 C17 1.464(2) no
C13 C14 1.372(3) no
C14 C15 1.378(3) no
C15 C16 1.384(2) no
C17 C18 1.330(3) no
C18 C19 1.463(2) no
C19 C20 1.399(2) no
C19 C21 1.402(2) no
C20 C24 1.389(2) no
C21 C22 1.375(3) no
C22 C23 1.368(3) no
C23 C24 1.385(2) no
C1 H1 0.9300 no
C3 H3 0.9300 no
C4 H4 0.9300 no
C5 H5 0.9300 no
C6 H6 0.9300 no
C7 H7A 0.9700 no
C7 H7B 0.9700 no
C8 H8 0.9300 no
C10 H10A 0.9700 no
C10 H10B 0.9700 no
C13 H13 0.9300 no
C14 H14 0.9300 no
C15 H15 0.9300 no
C16 H16 0.9300 no
C17 H17 0.9300 no
C18 H18 0.9300 no
C21 H21 0.9300 no
C22 H22 0.9300 no
C23 H23 0.9300 no
C24 H24 0.9300 no

loop_
_geom_hbond_atom_site_label_D
_geom_hbond_atom_site_label_H
_geom_hbond_atom_site_label_A
_geom_hbond_distance_DH
_geom_hbond_distance_HA
_geom_hbond_distance_DA
_geom_hbond_angle_DHA
_geom_hbond_publ_flag
C7 H7A N4 0.97 2.56 3.173(2) 121 yes

loop_
_geom_torsion_atom_site_label_1
_geom_torsion_atom_site_label_2
_geom_torsion_atom_site_label_3
_geom_torsion_atom_site_label_4
_geom_torsion
_geom_torsion_publ_flag
C7 N1 N2 N3 178.33(15) no
C9 N1 N2 N3 -0.1(2) no
N2 N1 C7 C2 -97.83(18) no
C9 N1 C7 C2 80.2(2) no
N2 N1 C9 C8 -0.40(18) no
N2 N1 C9 C10 176.29(15) no
C7 N1 C9 C8 -178.59(17) no
C7 N1 C9 C10 -1.9(3) no
N1 N2 N3 C8 0.6(2) no
N2 N3 C8 C9 -0.9(2) no
C11 N4 C10 C9 56.44(17) no
C20 N4 C10 C9 -165.14(13) no
C10 N4 C11 C12 -150.96(13) no
C10 N4 C11 C16 27.36(19) no
C20 N4 C11 C12 70.09(15) no
C20 N4 C11 C16 -111.60(15) no
C10 N4 C20 C19 146.64(13) no
C10 N4 C20 C24 -31.99(19) no
C11 N4 C20 C19 -72.97(16) no
C11 N4 C20 C24 108.41(15) no
C6 C1 C2 C3 0.8(2) no
C6 C1 C2 C7 -175.74(16) no
C2 C1 C6 C5 0.0(3) no
C1 C2 C3 C4 -1.0(2) no
C7 C2 C3 C4 175.58(15) no
C1 C2 C7 N1 -119.86(17) no
C3 C2 C7 N1 63.67(18) no
C2 C3 C4 C5 0.4(3) no
C3 C4 C5 C6 0.4(3) no
C4 C5 C6 C1 -0.6(3) no
N3 C8 C9 N1 0.77(19) no
N3 C8 C9 C10 -175.78(16) no
N1 C9 C10 N4 48.1(2) no
C8 C9 C10 N4 -136.11(17) no
N4 C11 C12 C13 177.82(13) no
N4 C11 C12 C17 -2.8(2) no
C16 C11 C12 C13 -0.6(2) no
C16 C11 C12 C17 178.82(14) no
N4 C11 C16 C15 -178.14(14) no
C12 C11 C16 C15 0.1(2) no
C11 C12 C13 C14 0.6(2) no
C17 C12 C13 C14 -178.83(16) no
C11 C12 C17 C18 -35.1(2) no
C13 C12 C17 C18 144.31(17) no
C12 C13 C14 C15 -0.2(3) no
C13 C14 C15 C16 -0.3(3) no
C14 C15 C16 C11 0.3(3) no
C12 C17 C18 C19 -0.3(3) no
C17 C18 C19 C20 33.4(2) no
C17 C18 C19 C21 -144.41(17) no
C18 C19 C20 N4 6.5(2) no
C18 C19 C20 C24 -174.85(15) no
C21 C19 C20 N4 -175.64(13) no
C21 C19 C20 C24 3.0(2) no
C18 C19 C21 C22 175.63(16) no
C20 C19 C21 C22 -2.3(2) no
N4 C20 C24 C23 176.75(15) no
C19 C20 C24 C23 -1.9(2) no
C19 C21 C22 C23 0.3(3) no
C21 C22 C23 C24 0.9(3) no
C22 C23 C24 C20 -0.2(3) no
